data_2015896
loop_
_publ_author_name
'Monta\~no, \'Angela Marcela'
'Henao, Jos\'e  Antonio'
'Vargas-M\'endez, Leonor Y.'
'Kouznetsov, Vladimir V.'
'Atencio, Reinaldo'

_publ_section_title
;
 4,6-Dimethyl-2-(3-pyridyl)quinolin-5-amine
;
_journal_coeditor_code GD3088
_journal_issue 4
_journal_name_full 'Acta Crystallographica Section C'
_journal_page_first o228
_journal_page_last o230
_journal_paper_doi 10.1107/S0108270107006221
_journal_volume 63
_journal_year 2007
_chemical_formula_iupac 'C16 H15 N3'
_chemical_formula_moiety 'C16 H15 N3'
_chemical_formula_sum 'C16 H15 N3'
_chemical_formula_weight 249.31
_chemical_name_systematic
;
4,6-Dimethyl-2-(3-pyridyl)quinolin-5-amine
;
_space_group_IT_number 19
_symmetry_cell_setting orthorhombic
_symmetry_space_group_name_Hall 'P 2ac 2ab'
_symmetry_space_group_name_H-M 'P 21 21 21'
_atom_sites_solution_hydrogens geom
_atom_sites_solution_primary direct
_atom_sites_solution_secondary difmap
_audit_creation_method SHELXL-97
_cell_angle_alpha 90.00
_cell_angle_beta 90.00
_cell_angle_gamma 90.00
_cell_formula_units_Z 4
_cell_length_a 9.397(3)
_cell_length_b 18.314(2)
_cell_length_c 7.399(4)
_cell_measurement_reflns_used 21
_cell_measurement_temperature 298(2)
_cell_measurement_theta_max 26
_cell_measurement_theta_min 20
_cell_volume 1273.3(8)
_computing_cell_refinement
;
MSC/AFC Diffractometer Control Software
;
_computing_data_collection
;
MSC/AFC Diffractometer Control Software (Molecular Structure Corporation,
1993)
;
_computing_data_reduction
;
TEXSAN (Molecular Structure Corporation, 1999)
;
_computing_molecular_graphics 'MaterialStudio (Accelrys, 2002)'
_computing_publication_material SHELXTL-Plus
_computing_structure_refinement SHELXTL-Plus
_computing_structure_solution 'SHELXTL-Plus (Bruker, 1999)'
_diffrn_ambient_temperature 298(2)
_diffrn_measured_fraction_theta_full 1.000
_diffrn_measured_fraction_theta_max 1.000
_diffrn_measurement_device_type 'Rigaku AFC-7S'
_diffrn_measurement_method \w--2\q
_diffrn_radiation_monochromator graphite
_diffrn_radiation_source 'normal-focus sealed tube'
_diffrn_radiation_type MoK\a
_diffrn_radiation_wavelength 0.71073
_diffrn_reflns_av_R_equivalents 0.0405
_diffrn_reflns_av_sigmaI/netI 0.0244
_diffrn_reflns_limit_h_max 11
_diffrn_reflns_limit_h_min -1
_diffrn_reflns_limit_k_max 21
_diffrn_reflns_limit_k_min -1
_diffrn_reflns_limit_l_max 8
_diffrn_reflns_limit_l_min 0
_diffrn_reflns_number 1447
_diffrn_reflns_theta_full 25.00
_diffrn_reflns_theta_max 25.006
_diffrn_reflns_theta_min 2.22
_diffrn_standards_decay_% 0
_diffrn_standards_interval_count 150
_diffrn_standards_number 3
_exptl_absorpt_coefficient_mu 0.079
_exptl_absorpt_correction_T_max 0.9720
_exptl_absorpt_correction_T_min 0.9485
_exptl_absorpt_correction_type psi-scan
_exptl_absorpt_process_details '(North <i>et al.</i>,  1968)'
_exptl_crystal_colour colourless
_exptl_crystal_density_diffrn 1.300
_exptl_crystal_density_method 'not measured'
_exptl_crystal_description 'irregular block'
_exptl_crystal_F_000 528
_exptl_crystal_size_max 0.54
_exptl_crystal_size_mid 0.48
_exptl_crystal_size_min 0.40
_refine_diff_density_max 0.146
_refine_diff_density_min -0.153
_refine_ls_extinction_coef 0.025(4)
_refine_ls_extinction_expression Fc^*^=kFc[1+0.001xFc^2^\l^3^/sin(2\q)]^-1/4^
_refine_ls_extinction_method SHELXTL-Plus
_refine_ls_goodness_of_fit_ref 1.078
_refine_ls_hydrogen_treatment constr
_refine_ls_matrix_type full
_refine_ls_number_parameters 173
_refine_ls_number_reflns 1309
_refine_ls_number_restraints 0
_refine_ls_restrained_S_all 1.078
_refine_ls_R_factor_all 0.0465
_refine_ls_R_factor_gt 0.0379
_refine_ls_shift/su_max 0.000
_refine_ls_shift/su_mean 0.000
_refine_ls_structure_factor_coef Fsqd
_refine_ls_weighting_details 'calc w=1/[\s^2^(Fo^2^)+(0.0607P)^2^+0.1555P] where P=(Fo^2^+2Fc^2^)/3'
_refine_ls_weighting_scheme calc
_refine_ls_wR_factor_gt 0.0961
_refine_ls_wR_factor_ref 0.1026
_reflns_number_gt 1138
_reflns_number_total 1309
_reflns_threshold_expression I>2\s(I)
_cod_data_source_file gd3088.cif
_cod_data_source_block I
_cod_original_cell_volume 1273.4(8)
_cod_database_code 2015896
_cod_database_fobs_code 2015896

loop_
_symmetry_equiv_pos_as_xyz
'x, y, z'
'-x+1/2, -y, z+1/2'
'x+1/2, -y+1/2, -z'
'-x, y+1/2, -z+1/2'

loop_
_atom_site_type_symbol
_atom_site_label
_atom_site_fract_x
_atom_site_fract_y
_atom_site_fract_z
_atom_site_U_iso_or_equiv
_atom_site_adp_type
_atom_site_calc_flag
_atom_site_refinement_flags
_atom_site_occupancy
N N1 0.9153(2) 0.42667(11) -0.0123(3) 0.0399(5) Uani d . 1
N N2 1.1038(3) 0.67413(12) -0.1028(4) 0.0644(8) Uani d . 1
H H2A 1.1761 0.7027 -0.0942 0.077 Uiso calc R 1
H H2B 1.0274 0.6890 -0.1552 0.077 Uiso calc R 1
N N3 0.6600(3) 0.25546(12) -0.1636(4) 0.0592(7) Uani d . 1
C C1 0.7888(3) 0.44510(13) -0.0762(3) 0.0398(6) Uani d . 1
C C2 0.7521(3) 0.51823(13) -0.1114(4) 0.0435(6) Uani d . 1
H H2C 0.6597 0.5293 -0.1470 0.052 Uiso calc R 1
C C3 0.8495(3) 0.57342(13) -0.0944(3) 0.0419(6) Uani d . 1
C C4 0.9910(3) 0.55483(13) -0.0414(3) 0.0374(6) Uani d . 1
C C5 1.1104(3) 0.60344(13) -0.0317(4) 0.0436(6) Uani d . 1
C C6 1.2355(3) 0.58178(14) 0.0514(4) 0.0459(7) Uani d . 1
C C7 1.2492(3) 0.50951(15) 0.1124(4) 0.0489(7) Uani d . 1
H H7 1.3323 0.4955 0.1711 0.059 Uiso calc R 1
C C8 1.1442(3) 0.45955(13) 0.0880(4) 0.0452(7) Uani d . 1
H H8 1.1585 0.4114 0.1232 0.054 Uiso calc R 1
C C9 1.0140(3) 0.48030(13) 0.0097(3) 0.0380(6) Uani d . 1
C C11 1.3600(3) 0.63368(16) 0.0729(5) 0.0677(9) Uani d . 1
H H11B 1.3301 0.6757 0.1405 0.102 Uiso d R 1
H H11C 1.3915 0.6499 -0.0439 0.102 Uiso d R 1
H H11A 1.4386 0.6117 0.1354 0.102 Uiso d R 1
C C10 0.7974(3) 0.65075(13) -0.1239(4) 0.0534(7) Uani d . 1
H H10A 0.8021 0.6635 -0.2496 0.080 Uiso d R 1
H H10B 0.8561 0.6842 -0.0573 0.080 Uiso d R 1
H H10C 0.7009 0.6536 -0.0819 0.080 Uiso d R 1
C C12 0.6869(3) 0.38412(13) -0.1032(3) 0.0410(6) Uani d . 1
C C13 0.7389(3) 0.31504(14) -0.1437(4) 0.0477(7) Uani d . 1
H H13 0.8368 0.3101 -0.1580 0.057 Uiso calc R 1
C C14 0.5195(3) 0.26343(17) -0.1370(5) 0.0599(8) Uani d . 1
H H14 0.4619 0.2222 -0.1443 0.072 Uiso calc R 1
C C15 0.4568(3) 0.32930(17) -0.0997(5) 0.0574(8) Uani d . 1
H H15 0.3587 0.3326 -0.0851 0.069 Uiso calc R 1
C C16 0.5405(3) 0.39026(16) -0.0842(4) 0.0530(7) Uani d . 1
H H16 0.4994 0.4355 -0.0610 0.064 Uiso calc R 1

loop_
_atom_site_aniso_label
_atom_site_aniso_U_11
_atom_site_aniso_U_22
_atom_site_aniso_U_33
_atom_site_aniso_U_12
_atom_site_aniso_U_13
_atom_site_aniso_U_23
N1 0.0417(11) 0.0367(10) 0.0412(11) 0.0014(10) -0.0007(10) 0.0008(9)
N2 0.0633(15) 0.0413(12) 0.088(2) -0.0072(12) -0.0088(17) 0.0187(13)
N3 0.0554(15) 0.0513(13) 0.0710(18) -0.0064(13) 0.0036(14) -0.0093(13)
C1 0.0413(14) 0.0429(13) 0.0352(13) 0.0033(12) -0.0002(12) -0.0004(11)
C2 0.0434(13) 0.0439(14) 0.0433(14) 0.0083(13) -0.0049(13) 0.0004(12)
C3 0.0533(15) 0.0385(12) 0.0340(13) 0.0103(12) -0.0013(13) -0.0006(11)
C4 0.0419(13) 0.0374(12) 0.0329(11) 0.0046(11) 0.0024(11) -0.0002(10)
C5 0.0513(15) 0.0385(13) 0.0409(14) 0.0007(13) 0.0043(13) 0.0009(11)
C6 0.0452(14) 0.0484(15) 0.0442(14) -0.0051(13) -0.0030(13) -0.0018(12)
C7 0.0454(13) 0.0540(16) 0.0473(15) 0.0029(13) -0.0108(14) 0.0032(14)
C8 0.0443(14) 0.0417(14) 0.0497(16) 0.0037(12) -0.0058(14) 0.0050(12)
C9 0.0435(14) 0.0369(12) 0.0337(12) 0.0051(11) 0.0010(11) -0.0005(11)
C11 0.0627(18) 0.0664(19) 0.074(2) -0.0154(17) -0.0111(19) 0.0096(18)
C10 0.0583(17) 0.0433(14) 0.0587(17) 0.0113(13) -0.0038(16) 0.0032(13)
C12 0.0422(13) 0.0440(14) 0.0366(13) 0.0002(12) 0.0007(13) 0.0006(12)
C13 0.0436(14) 0.0455(15) 0.0540(16) 0.0002(13) 0.0009(14) -0.0060(13)
C14 0.0526(18) 0.0601(18) 0.067(2) -0.0143(16) -0.0022(17) -0.0069(16)
C15 0.0369(14) 0.0679(19) 0.0675(19) -0.0047(14) -0.0022(15) 0.0064(17)
C16 0.0468(15) 0.0540(16) 0.0582(17) 0.0075(14) -0.0012(15) 0.0022(15)

loop_
_atom_type_symbol
_atom_type_description
_atom_type_scat_dispersion_real
_atom_type_scat_dispersion_imag
_atom_type_scat_source
C C 0.0033 0.0016 'International Tables Vol C Tables 4.2.6.8 and 6.1.1.4'
N N 0.0061 0.0033 'International Tables Vol C Tables 4.2.6.8 and 6.1.1.4'
H H 0.0000 0.0000 'International Tables Vol C Tables 4.2.6.8 and 6.1.1.4'

loop_
_geom_angle_atom_site_label_1
_geom_angle_atom_site_label_2
_geom_angle_atom_site_label_3
_geom_angle
_geom_angle_publ_flag
C1 N1 C9 118.1(2) ?
C5 N2 H2A 120.0 ?
C5 N2 H2B 120.0 ?
H2A N2 H2B 120.0 ?
C13 N3 C14 116.3(3) ?
N1 C1 C2 121.9(2) ?
N1 C1 C12 115.8(2) ?
C2 C1 C12 122.2(2) ?
C3 C2 C1 121.4(2) ?
C3 C2 H2C 119.3 ?
C1 C2 H2C 119.3 ?
C2 C3 C4 118.2(2) y
C2 C3 C10 117.4(2) y
C4 C3 C10 124.3(2) y
C3 C4 C9 116.1(2) y
C3 C4 C5 126.5(2) y
C9 C4 C5 117.4(2) y
C6 C5 N2 118.0(2) y
C6 C5 C4 120.6(2) y
N2 C5 C4 121.4(2) y
C5 C6 C7 119.3(2) ?
C5 C6 C11 121.5(2) ?
C7 C6 C11 119.1(2) ?
C8 C7 C6 121.8(3) ?
C8 C7 H7 119.1 ?
C6 C7 H7 119.1 ?
C7 C8 C9 120.3(2) ?
C7 C8 H8 119.8 ?
C9 C8 H8 119.8 ?
N1 C9 C8 116.6(2) ?
N1 C9 C4 123.6(2) ?
C8 C9 C4 119.8(2) ?
C6 C11 H11B 109.4 ?
C6 C11 H11C 109.7 ?
H11B C11 H11C 108.2 ?
C6 C11 H11A 112.4 ?
H11B C11 H11A 108.1 ?
H11C C11 H11A 109.1 ?
C3 C10 H10A 110.6 ?
C3 C10 H10B 109.7 ?
H10A C10 H10B 108.4 ?
C3 C10 H10C 108.0 ?
H10A C10 H10C 110.1 ?
H10B C10 H10C 110.1 ?
C16 C12 C13 116.4(3) ?
C16 C12 C1 124.4(2) ?
C13 C12 C1 119.2(2) ?
N3 C13 C12 125.2(3) ?
N3 C13 H13 117.4 ?
C12 C13 H13 117.4 ?
N3 C14 C15 123.2(3) ?
N3 C14 H14 118.4 ?
C15 C14 H14 118.4 ?
C14 C15 C16 119.1(3) ?
C14 C15 H15 120.4 ?
C16 C15 H15 120.4 ?
C15 C16 C12 119.6(3) ?
C15 C16 H16 120.2 ?
C12 C16 H16 120.2 ?

loop_
_geom_bond_atom_site_label_1
_geom_bond_atom_site_label_2
_geom_bond_distance
_geom_bond_publ_flag
N1 C1 1.323(3) y
C1 C2 1.407(3) y
C2 C3 1.369(4) y
C3 C4 1.427(4) y
C4 C5 1.434(4) y
C5 C6 1.385(4) y
C6 C7 1.404(4) y
C7 C8 1.357(4) y
C8 C9 1.406(3) y
C9 N1 1.361(3) y
C4 C9 1.433(3) y
C1 C12 1.485(3) y
C3 C10 1.514(3) y
C5 N2 1.399(3) y
N2 H2A 0.8600 ?
N2 H2B 0.8600 ?
N3 C13 1.327(3) ?
N3 C14 1.343(4) ?
C2 H2C 0.9300 ?
C6 C11 1.516(4) ?
C7 H7 0.9300 ?
C8 H8 0.9300 ?
C11 H11B 0.9600 ?
C11 H11C 0.9600 ?
C11 H11A 0.9600 ?
C10 H10A 0.9600 ?
C10 H10B 0.9600 ?
C10 H10C 0.9600 ?
C12 C16 1.387(4) ?
C12 C13 1.389(3) ?
C13 H13 0.9300 ?
C14 C15 1.371(4) ?
C14 H14 0.9300 ?
C15 C16 1.371(4) ?
C15 H15 0.9300 ?
C16 H16 0.9300 ?

loop_
_geom_hbond_atom_site_label_D
_geom_hbond_atom_site_label_H
_geom_hbond_atom_site_label_A
_geom_hbond_site_symmetry_A
_geom_hbond_distance_DH
_geom_hbond_distance_HA
_geom_hbond_distance_DA
_geom_hbond_angle_DHA
_geom_hbond_publ_flag
C10 H10B N2 1_555 0.96 2.36 2.915(4) 116 yes
N2 H2A N3 4_754 0.86 2.55 3.183(4) 131 yes
C7 H7 CgA 2_765 0.93 2.74 3.405(4) 129 yes
C10 H10A CgB 2_664 0.96 2.91 3.838(4) 162 yes

loop_
_cod_related_entry_id
_cod_related_entry_database
_cod_related_entry_code
1 ChemSpider 8642655
